data_7132946
loop_
_publ_author_name
'Zhang, Fan'
'Du, Xu-Sheng'
'Song, Kui-Zhu'
'Han, Ying'
'Lu, Hai-Yan'
'Chen, Chuan-Feng'

_publ_section_title
;
 A calix[3]carbazole-based cavitand: synthesis, structure and its
 complexation with fullerenes.
;
_journal_issue 37
_journal_name_full 'Chemical communications (Cambridge, England)'
_journal_page_first 4962
_journal_page_last 4965
_journal_paper_doi 10.1039/d4cc00928b
_journal_volume 60
_journal_year 2024
_chemical_formula_moiety 'C81 H39 N9 O6, 0.461(C H2 Cl2)'
_chemical_formula_sum 'C81.46 H39.92 Cl0.92 N9 O6'
_chemical_formula_weight 1273.38
_space_group_crystal_system monoclinic
_space_group_IT_number 15
_space_group_name_Hall '-I 2ya'
_space_group_name_H-M_alt 'I 1 2/a 1'
_atom_sites_solution_hydrogens geom
_atom_sites_solution_primary dual
_audit_creation_date 2023-03-17
_audit_creation_method
;
Olex2 1.5
(compiled 2023.03.06 svn.rbb2c1857 for OlexSys, GUI svn.r6748)
;
_audit_update_record
;
2023-11-04 deposited with the CCDC.	2024-04-09 downloaded from the CCDC.
;
_cell_angle_alpha 90
_cell_angle_beta 106.960(6)
_cell_angle_gamma 90
_cell_formula_units_Z 8
_cell_length_a 30.8326(16)
_cell_length_b 13.5754(7)
_cell_length_c 31.1005(15)
_cell_measurement_reflns_used 7911
_cell_measurement_temperature 169.98(10)
_cell_measurement_theta_max 73.1350
_cell_measurement_theta_min 2.3620
_cell_volume 12451.4(12)
_computing_cell_refinement 'CrysAlisPro 1.171.41.121a (Rigaku OD, 2021)'
_computing_data_collection 'CrysAlisPro 1.171.41.121a (Rigaku OD, 2021)'
_computing_data_reduction 'CrysAlisPro 1.171.41.121a (Rigaku OD, 2021)'
_computing_molecular_graphics 'Olex2 1.5 (Dolomanov et al., 2009)'
_computing_publication_material 'Olex2 1.5 (Dolomanov et al., 2009)'
_computing_structure_refinement 'SHELXL 2018/3 (Sheldrick, 2015)'
_computing_structure_solution 'SHELXT 2018/2 (Sheldrick, 2018)'
_diffrn_ambient_environment N~2~
_diffrn_ambient_temperature 169.98(10)
_diffrn_detector 'Hybrid Pixel Array Detector'
_diffrn_detector_area_resol_mean 10.0000
_diffrn_detector_type HyPix
_diffrn_measured_fraction_theta_full 0.998
_diffrn_measured_fraction_theta_max 0.979
_diffrn_measurement_details
;
List of Runs (angles in degrees, time in seconds):

  # Type    Start    End  Width  t~exp~   \w     \q     \k     \f   Frames
#--------------------------------------------------------------------------
  1  \w    -53.00  23.00   0.50    4.00    --  -46.95  63.00 126.00  152
  2  \w   -112.00 -38.00   0.50    4.00    --  -46.95 -63.00 -10.00  148
  3  \w    -21.00  63.00   0.50    4.00    --   46.95 -63.00 -10.00  168
  4  \w     35.00 120.00   0.50    4.00    --   46.95  63.00 126.00  170
  5  \w    100.00 176.00   0.50   15.00    --  103.25  63.00 126.00  152
  6  \w     49.00  77.00   0.50   15.00    --  103.25 -63.00 -10.00   56
  7  \w    -69.00 -33.00   0.50   15.00    -- -104.50  63.00 126.00   72
  8  \w   -174.00 -89.00   0.50   15.00    -- -104.50 -63.00 -10.00  170
  9  \w   -120.00 -78.00   0.50    4.00    --  -46.95-125.00  60.00   84
 10  \w     52.00  78.00   0.50    4.00    --   46.95-125.00-180.00   52
 11  \w    -25.00  29.00   0.50    4.00    --   46.95 -19.00  30.00  108
 12  \w     23.00  95.00   0.50    4.00    --   46.95-125.00   0.00  144
 13  \w     32.00  95.00   0.50   15.00    --  103.25 -94.00   0.00  126
 14  \w     32.00 102.00   0.50   15.00    --  103.25 -94.00 -60.00  140
 15  \w     56.00  83.00   0.50   15.00    --  103.25 -94.00 -90.00   54
 16  \w     88.00 153.00   0.50   15.00    --  103.25  61.00-120.00  130
 17  \w     32.00  86.00   0.50   15.00    --  103.25-111.00 -56.69  108
 18  \w     36.00  64.00   0.50   15.00    --  103.25 -61.00-180.00   56
 19  \w    102.00 148.00   0.50   15.00    --  103.25  30.00  30.00   92
 20  \w     31.00 106.00   0.50   15.00    --  103.25 -94.00  60.00  150
 21  \w     37.00  73.00   0.50   15.00    --  103.25 -61.00  90.00   72
 22  \w     39.00  98.00   0.50   15.00    --  103.25 -94.00-150.00  118
 23  \w   -125.00 -99.00   0.50   15.00    -- -104.50 143.00 171.24   52
 24  \w    -67.00 -37.00   0.50   15.00    -- -104.50  61.00 -90.00   60
 25  \w   -123.00 -95.00   0.50   15.00    -- -104.50 -94.00  60.00   56
 26  \w   -117.00 -81.00   0.50   15.00    -- -104.50 142.00 -92.13   72
 27  \w    -72.00 -45.00   0.50   15.00    -- -104.50 149.00-136.98   54
 28  \w   -174.00 -87.00   0.50   15.00    -- -104.50 -64.00 -34.10  174
 29  \w   -174.00-137.00   0.50   15.00    -- -104.50 -94.00  60.00   74
 30  \w   -120.50 -98.00   0.50   15.00    -- -104.50 149.00-136.98   45
 31  \w   -174.00-136.00   0.50   15.00    -- -104.50 -30.00-150.00   76
 32  \w   -166.00-108.00   0.50   15.00    -- -104.50 -61.00  90.00  116
 33  \w   -122.00 -76.00   0.50   15.00    -- -104.50 141.00  -3.56   92
 34  \w    -65.00 -38.00   0.50   15.00    -- -104.50 146.00 120.51   54
 35  \w    -93.00 -33.00   0.50   15.00    -- -104.50 125.00 120.00  120
 36  \w   -110.00 -68.00   0.50   15.00    -- -104.50 125.00  60.00   84
 37  \w   -126.00 -84.00   0.50   15.00    -- -104.50 146.00 120.51   84
 38  \w   -123.00 -69.00   0.50   15.00    -- -104.50 141.00  88.90  108
 39  \w   -174.00 -94.00   0.50   15.00    -- -104.50 -59.00  78.54  160
;
_diffrn_measurement_device 'four-circle diffractometer'
_diffrn_measurement_device_type 'XtaLAB Synergy R, HyPix'
_diffrn_measurement_method '\w scans'
_diffrn_orient_matrix_type 'CrysAlisPro convention (1999,Acta A55,543-557)'
_diffrn_orient_matrix_UB_11 0.0445850000
_diffrn_orient_matrix_UB_12 0.0574069000
_diffrn_orient_matrix_UB_13 0.0189563000
_diffrn_orient_matrix_UB_21 0.0212528000
_diffrn_orient_matrix_UB_22 -0.0570693000
_diffrn_orient_matrix_UB_23 -0.0316427000
_diffrn_orient_matrix_UB_31 -0.0169192000
_diffrn_orient_matrix_UB_32 0.0795719000
_diffrn_orient_matrix_UB_33 -0.0363615000
_diffrn_radiation_monochromator mirror
_diffrn_radiation_probe x-ray
_diffrn_radiation_type 'Cu K\a'
_diffrn_radiation_wavelength 1.54184
_diffrn_reflns_av_R_equivalents 0.0935
_diffrn_reflns_av_unetI/netI 0.0458
_diffrn_reflns_Laue_measured_fraction_full 0.998
_diffrn_reflns_Laue_measured_fraction_max 0.979
_diffrn_reflns_limit_h_max 38
_diffrn_reflns_limit_h_min -38
_diffrn_reflns_limit_k_max 16
_diffrn_reflns_limit_k_min -16
_diffrn_reflns_limit_l_max 38
_diffrn_reflns_limit_l_min -39
_diffrn_reflns_number 80263
_diffrn_reflns_point_group_measured_fraction_full 0.998
_diffrn_reflns_point_group_measured_fraction_max 0.979
_diffrn_reflns_theta_full 67.684
_diffrn_reflns_theta_max 76.112
_diffrn_reflns_theta_min 2.971
_diffrn_source 'Rotating-anode X-ray tube'
_diffrn_source_type 'PhotonJet R (Cu) X-ray Source'
_exptl_absorpt_coefficient_mu 1.059
_exptl_absorpt_correction_T_max 1.00000
_exptl_absorpt_correction_T_min 0.65977
_exptl_absorpt_correction_type multi-scan
_exptl_absorpt_process_details
;
CrysAlisPro 1.171.41.121a (Rigaku Oxford Diffraction, 2021)
Empirical absorption correction using spherical harmonics,
implemented in SCALE3 ABSPACK scaling algorithm.
;
_exptl_crystal_colour 'light yellow'
_exptl_crystal_density_diffrn 1.359
_exptl_crystal_description plate
_exptl_crystal_F_000 5243
_exptl_crystal_size_max 0.3
_exptl_crystal_size_mid 0.2
_exptl_crystal_size_min 0.1
_refine_diff_density_max 0.541
_refine_diff_density_min -0.463
_refine_diff_density_rms 0.087
_refine_ls_extinction_method none
_refine_ls_goodness_of_fit_ref 1.532
_refine_ls_hydrogen_treatment constr
_refine_ls_matrix_type full
_refine_ls_number_parameters 975
_refine_ls_number_reflns 12769
_refine_ls_number_restraints 282
_refine_ls_restrained_S_all 1.540
_refine_ls_R_factor_all 0.1954
_refine_ls_R_factor_gt 0.1210
_refine_ls_shift/su_max 0.001
_refine_ls_shift/su_mean 0.000
_refine_ls_structure_factor_coef Fsqd
_refine_ls_weighting_details 'w=1/[\s^2^(Fo^2^)+(0.1000P)^2^] where P=(Fo^2^+2Fc^2^)/3'
_refine_ls_weighting_scheme calc
_refine_ls_wR_factor_gt 0.2740
_refine_ls_wR_factor_ref 0.3023
_reflns_Friedel_coverage 0.000
_reflns_number_gt 5944
_reflns_number_total 12769
_reflns_threshold_expression 'I > 2\s(I)'
_cod_data_source_file d4cc00928b2.cif
_cod_data_source_block tx12381
_cod_depositor_comments 'Adding full bibliography for 7132945--7132948.cif.'
_cod_database_code 7132946
_shelx_shelxl_version_number 2018/3
_chemical_oxdiff_formula CHONCl
_chemical_oxdiff_usercomment CHONCl
_shelx_space_group_comment
;
The symmetry employed for this shelxl refinement is uniquely defined
by the following loop, which should always be used as a source of
symmetry information in preference to the above space-group names.
They are only intended as comments.
;
_olex2_refinement_description
;
1. Fixed Uiso
 At 1.2 times of:
  All C(H) groups, All C(H,H) groups
2. Restrained distances
 Cl1-C82 = Cl2-C82
 1.74 with sigma of 0.01
 C26-C25 = C27-C26 = C27-C22 = C23-C22 = C24-C23 = C24-C25
 1.39 with sigma of 0.01
 C27A-C22 = C27A-C26A = C26A-C25A = C24A-C25A = C24A-C23A = C23A-C22
 1.39 with sigma of 0.01
 C77A-C76 = C78A-C77A = C79-C78A = C80A-C79 = C81A-C80A = C81A-C76
 1.39 with sigma of 0.01
 C77-C76 = C78-C77 = C79-C78 = C80-C79 = C81-C80 = C81-C76
 1.39 with sigma of 0.01
 C25-C26 \\sim C25A-C26
 with sigma of 0.02
 C25-C24 \\sim C25A-C24
 with sigma of 0.02
 C25-C26A \\sim C25A-C26A
 with sigma of 0.02
 C25-C24A \\sim C25A-C24A
 with sigma of 0.02
 C76-C77 \\sim C76-C77A
 with sigma of 0.02
 C76-C81 \\sim C76-C81A
 with sigma of 0.02
 C77-C78 \\sim C77A-C78A
 with sigma of 0.02
 C78-C79 \\sim C78A-C79
 with sigma of 0.02
 C79-C80 \\sim C79-C80A
 with sigma of 0.02
 C80-C81 \\sim C80A-C81A
 with sigma of 0.02
 C76-C78 \\sim C76-C78A
 with sigma of 0.04
 C76-C80 \\sim C76-C80A
 with sigma of 0.04
 C77-C79 \\sim C77A-C79
 with sigma of 0.04
 C79-C81 \\sim C79-C81A
 with sigma of 0.04
3. Uiso/Uaniso restraints and constraints
C22 \\sim C23 \\sim C24 \\sim C25 \\sim C26 \\sim C27 \\sim C23A \\sim C24A
\\sim C25A \\sim C26A \\sim C27A: within 1.7A with sigma of 0.01 and sigma for
terminal atoms of 0.02 within 1.7A
C76 \\sim C77 \\sim C78 \\sim C79 \\sim C80 \\sim C81 \\sim C81A \\sim C80A
\\sim C77A \\sim C78A: within 1.7A with sigma of 0.02 and sigma for terminal
atoms of 0.04 within 1.7A
Uanis(C82) \\sim Ueq: with sigma of 0.01 and sigma for terminal atoms of 0.02
4. Others
 Sof(C23A)=Sof(H23A)=Sof(C24A)=Sof(H24A)=Sof(C25A)=Sof(H25A)=Sof(C26A)=
 Sof(H26A)=Sof(C27A)=Sof(H27A)=1-FVAR(1)
 Sof(C23)=Sof(H23)=Sof(C24)=Sof(H24)=Sof(C25)=Sof(H25)=Sof(C26)=Sof(H26)=
 Sof(C27)=Sof(H27)=Sof(Cl1)=Sof(Cl2)=Sof(C82)=Sof(H82A)=Sof(H82B)=FVAR(1)
 Sof(H79A)=Sof(C81A)=Sof(H81A)=Sof(C80A)=Sof(H80A)=Sof(C77A)=Sof(H77A)=
 Sof(C78A)=Sof(H78A)=1-FVAR(2)
 Sof(C77)=Sof(H77)=Sof(C78)=Sof(H78)=Sof(H79)=Sof(C80)=Sof(H80)=Sof(C81)=
 Sof(H81)=FVAR(2)
5.a Secondary CH2 refined with riding coordinates:
 C21(H21A,H21B), C48(H48A,H48B), C75(H75A,H75B), C82(H82A,H82B)
5.b Aromatic/amide H refined with riding coordinates:
 C2(H2), C5(H5), C10(H10), C13(H13), C16(H16), C19(H19), C29(H29), C32(H32),
 C37(H37), C40(H40), C43(H43), C46(H46), C50(H50), C51(H51), C52(H52), C53(H53),
  C54(H54), C56(H56), C59(H59), C64(H64), C67(H67), C70(H70), C73(H73),
 C77(H77), C78(H78), C79(H79), C79(H79A), C80(H80), C81(H81), C23(H23),
 C24(H24), C25(H25), C26(H26), C27(H27), C23A(H23A), C24A(H24A), C25A(H25A),
 C26A(H26A), C27A(H27A), C81A(H81A), C80A(H80A), C77A(H77A), C78A(H78A)
;
_olex2_submission_special_instructions 'No special instructions were received'
_oxdiff_exptl_absorpt_empirical_details
;
Empirical correction (ABSPACK) includes:
- Absorption correction using spherical harmonics
- Frame scaling
;
_oxdiff_exptl_absorpt_empirical_full_max 2.226
_oxdiff_exptl_absorpt_empirical_full_min 0.488

loop_
_space_group_symop_operation_xyz
'x, y, z'
'-x+1/2, y, -z'
'x+1/2, y+1/2, z+1/2'
'-x+1, y+1/2, -z+1/2'
'-x, -y, -z'
'x-1/2, -y, z'
'-x+1/2, -y+1/2, -z+1/2'
'x, -y+1/2, z+1/2'

loop_
_atom_site_label
_atom_site_type_symbol
_atom_site_fract_x
_atom_site_fract_y
_atom_site_fract_z
_atom_site_U_iso_or_equiv
_atom_site_adp_type
_atom_site_occupancy
_atom_site_site_symmetry_order
_atom_site_calc_flag
_atom_site_refinement_flags_posn
_atom_site_refinement_flags_adp
_atom_site_refinement_flags_occupancy
_atom_site_disorder_assembly
_atom_site_disorder_group
O1 O 0.60617(12) 0.9020(3) 0.13639(11) 0.1076(13) Uani 1 1 d . . . . .
O2 O 0.59728(11) 0.6931(3) 0.15140(11) 0.0994(12) Uani 1 1 d . . . . .
O3 O 0.53496(12) 0.2662(3) 0.36480(11) 0.0965(11) Uani 1 1 d . . . . .
O4 O 0.60333(12) 0.2712(3) 0.44191(11) 0.0948(11) Uani 1 1 d . . . . .
O5 O 0.83501(11) 0.7072(3) 0.41724(11) 0.0943(11) Uani 1 1 d . . . . .
O6 O 0.84805(11) 0.9144(3) 0.40497(10) 0.0985(12) Uani 1 1 d . . . . .
N1 N 0.4637(3) 0.9080(6) -0.0315(2) 0.238(5) Uani 1 1 d . . . . .
N2 N 0.44594(17) 0.6332(4) -0.01059(16) 0.1242(19) Uani 1 1 d . . . . .
N3 N 0.56294(14) 0.4065(3) 0.22982(14) 0.0889(13) Uani 1 1 d . . . . .
N4 N 0.5569(2) -0.1446(5) 0.3199(2) 0.154(2) Uani 1 1 d . . . . .
N5 N 0.6572(2) -0.1355(6) 0.4372(3) 0.159(3) Uani 1 1 d . . . . .
N6 N 0.74756(15) 0.4161(3) 0.43403(12) 0.0878(13) Uani 1 1 d . . . . .
N7 N 0.9599(3) 0.6987(6) 0.5989(3) 0.207(4) Uani 1 1 d . . . . .
N8 N 0.98904(17) 0.9691(4) 0.57313(17) 0.129(2) Uani 1 1 d . . . . .
N9 N 0.75082(14) 0.9210(3) 0.25161(13) 0.0886(13) Uani 1 1 d . . . . .
C1 C 0.57449(18) 0.8418(5) 0.10949(16) 0.1025(18) Uani 1 1 d . . . . .
C2 C 0.5472(2) 0.8874(5) 0.07122(17) 0.117(2) Uani 1 1 d . . . . .
H2 H 0.550719 0.955729 0.066515 0.141 Uiso 1 1 calc R U . . .
C3 C 0.5147(2) 0.8333(5) 0.03980(18) 0.114(2) Uani 1 1 d . . . . .
C4 C 0.50748(18) 0.7356(5) 0.04651(16) 0.1038(19) Uani 1 1 d . . . . .
C5 C 0.53513(17) 0.6877(5) 0.08548(16) 0.0999(18) Uani 1 1 d . . . . .
H5 H 0.530891 0.619950 0.090674 0.120 Uiso 1 1 calc R U . . .
C6 C 0.56828(17) 0.7417(5) 0.11567(16) 0.0957(17) Uani 1 1 d . . . . .
C7 C 0.4859(3) 0.8790(6) 0.0002(2) 0.155(3) Uani 1 1 d . . . . .
C8 C 0.4736(2) 0.6771(5) 0.01461(19) 0.117(2) Uani 1 1 d . . . . .
C9 C 0.57763(16) 0.6493(5) 0.18155(17) 0.0876(16) Uani 1 1 d . . . . .
C10 C 0.57717(16) 0.5475(4) 0.18324(17) 0.0900(16) Uani 1 1 d . . . . .
H10 H 0.585429 0.508106 0.161637 0.108 Uiso 1 1 calc R U . . .
C11 C 0.56392(16) 0.5062(4) 0.21835(18) 0.0883(16) Uani 1 1 d . . . . .
C12 C 0.55347(16) 0.4029(4) 0.27123(16) 0.0838(15) Uani 1 1 d . . . . .
C13 C 0.54981(17) 0.3226(4) 0.29661(18) 0.0940(17) Uani 1 1 d . . . . .
H13 H 0.550201 0.257344 0.285684 0.113 Uiso 1 1 calc R U . . .
C14 C 0.54547(16) 0.3412(4) 0.33931(17) 0.0884(15) Uani 1 1 d . . . . .
C15 C 0.54812(16) 0.4366(4) 0.35775(16) 0.0900(15) Uani 1 1 d . . . . .
C16 C 0.54679(17) 0.5155(4) 0.32914(16) 0.0907(16) Uani 1 1 d . . . . .
H16 H 0.544966 0.580749 0.339500 0.109 Uiso 1 1 calc R U . . .
C17 C 0.54810(16) 0.4999(4) 0.28557(15) 0.0850(15) Uani 1 1 d . . . . .
C18 C 0.55291(16) 0.5645(4) 0.25126(16) 0.0838(15) Uani 1 1 d . . . . .
C19 C 0.55138(16) 0.6661(4) 0.24644(16) 0.0873(16) Uani 1 1 d . . . . .
H19 H 0.542280 0.705757 0.267445 0.105 Uiso 1 1 calc R U . . .
C20 C 0.56305(16) 0.7102(4) 0.21115(17) 0.0879(16) Uani 1 1 d . . . . .
C21 C 0.56479(16) 0.8208(4) 0.20673(16) 0.0935(17) Uani 1 1 d . . . . .
H21A H 0.546251 0.840752 0.176304 0.112 Uiso 1 1 calc R U . . .
H21B H 0.551773 0.852252 0.228904 0.112 Uiso 1 1 calc R U . . .
C22 C 0.57614(19) 0.3261(4) 0.20708(17) 0.1027(17) Uani 1 1 d D U . . .
C28 C 0.56211(17) 0.1861(4) 0.37540(17) 0.0903(16) Uani 1 1 d . . . . .
C29 C 0.5523(2) 0.1014(5) 0.35156(18) 0.1031(18) Uani 1 1 d . . . . .
H29 H 0.527616 0.099641 0.324851 0.124 Uiso 1 1 calc R U . . .
C30 C 0.5775(2) 0.0187(5) 0.3654(2) 0.1077(19) Uani 1 1 d . . . . .
C31 C 0.6127(2) 0.0191(4) 0.4055(2) 0.1045(18) Uani 1 1 d . . . . .
C32 C 0.62257(19) 0.1050(4) 0.43030(19) 0.1044(18) Uani 1 1 d . . . . .
H32 H 0.646487 0.106182 0.457674 0.125 Uiso 1 1 calc R U . . .
C33 C 0.59788(18) 0.1878(4) 0.41530(17) 0.0886(15) Uani 1 1 d . . . . .
C34 C 0.5668(2) -0.0707(6) 0.3399(2) 0.123(2) Uani 1 1 d . . . . .
C35 C 0.6381(2) -0.0661(6) 0.4217(2) 0.123(2) Uani 1 1 d . . . . .
C36 C 0.63043(19) 0.3480(4) 0.43430(15) 0.0908(16) Uani 1 1 d . . . . .
C37 C 0.67589(19) 0.3301(4) 0.43790(16) 0.0959(17) Uani 1 1 d . . . . .
H37 H 0.687861 0.265109 0.441559 0.115 Uiso 1 1 calc R U . . .
C38 C 0.70352(18) 0.4120(4) 0.43590(15) 0.0879(16) Uani 1 1 d . . . . .
C39 C 0.75891(19) 0.5158(4) 0.43406(14) 0.0836(15) Uani 1 1 d . . . . .
C40 C 0.79848(17) 0.5592(4) 0.42830(14) 0.0869(15) Uani 1 1 d . . . . .
H40 H 0.823002 0.521157 0.424579 0.104 Uiso 1 1 calc R U . . .
C41 C 0.79897(18) 0.6626(4) 0.42846(14) 0.0807(14) Uani 1 1 d . . . . .
C42 C 0.76529(18) 0.7208(4) 0.43621(15) 0.0855(15) Uani 1 1 d . . . . .
C43 C 0.72615(18) 0.6748(4) 0.44001(14) 0.0836(14) Uani 1 1 d . . . . .
H43 H 0.702046 0.713195 0.444412 0.100 Uiso 1 1 calc R U . . .
C44 C 0.72233(17) 0.5735(4) 0.43740(14) 0.0837(15) Uani 1 1 d . . . . .
C45 C 0.68594(18) 0.5072(4) 0.43652(14) 0.0841(15) Uani 1 1 d . . . . .
C46 C 0.63922(18) 0.5205(4) 0.43048(15) 0.0887(15) Uani 1 1 d . . . . .
H46 H 0.627270 0.585311 0.428938 0.106 Uiso 1 1 calc R U . . .
C47 C 0.61076(18) 0.4415(4) 0.42679(15) 0.0900(16) Uani 1 1 d . . . . .
C48 C 0.55931(18) 0.4516(4) 0.40840(16) 0.0951(16) Uani 1 1 d . . . . .
H48A H 0.543984 0.401262 0.421830 0.114 Uiso 1 1 calc R U . . .
H48B H 0.549442 0.517706 0.415228 0.114 Uiso 1 1 calc R U . . .
C49 C 0.77494(18) 0.3358(4) 0.42863(16) 0.0934(17) Uani 1 1 d . . . . .
C50 C 0.7569(2) 0.2579(5) 0.4005(2) 0.117(2) Uani 1 1 d . . . . .
H50 H 0.725628 0.258216 0.384267 0.141 Uiso 1 1 calc R U . . .
C51 C 0.7834(3) 0.1802(6) 0.3957(3) 0.137(3) Uani 1 1 d . . . . .
H51 H 0.770512 0.128746 0.375284 0.165 Uiso 1 1 calc R U . . .
C52 C 0.8282(3) 0.1758(6) 0.4199(3) 0.136(3) Uani 1 1 d . . . . .
H52 H 0.846050 0.119579 0.418224 0.164 Uiso 1 1 calc R U . . .
C53 C 0.8469(3) 0.2544(6) 0.4467(2) 0.129(2) Uani 1 1 d . . . . .
H53 H 0.878439 0.255113 0.461784 0.155 Uiso 1 1 calc R U . . .
C54 C 0.8202(2) 0.3322(5) 0.45184(18) 0.1051(19) Uani 1 1 d . . . . .
H54 H 0.833392 0.384340 0.471779 0.126 Uiso 1 1 calc R U . . .
C55 C 0.86343(16) 0.7634(4) 0.45070(16) 0.0907(16) Uani 1 1 d . . . . .
C56 C 0.88699(18) 0.7216(5) 0.49075(18) 0.1076(19) Uani 1 1 d . . . . .
H56 H 0.881434 0.654784 0.496483 0.129 Uiso 1 1 calc R U . . .
C57 C 0.9188(2) 0.7749(5) 0.52317(18) 0.111(2) Uani 1 1 d . . . . .
C58 C 0.92661(19) 0.8734(5) 0.51406(18) 0.1083(19) Uani 1 1 d . . . . .
C59 C 0.90254(17) 0.9173(4) 0.47416(16) 0.0981(17) Uani 1 1 d . . . . .
H59 H 0.908055 0.983868 0.467979 0.118 Uiso 1 1 calc R U . . .
C60 C 0.86973(16) 0.8612(4) 0.44292(15) 0.0942(17) Uani 1 1 d . . . . .
C61 C 0.9424(3) 0.7333(6) 0.5652(2) 0.152(3) Uani 1 1 d . . . . .
C62 C 0.96117(19) 0.9289(5) 0.54646(19) 0.112(2) Uani 1 1 d . . . . .
C63 C 0.80517(18) 0.8916(4) 0.37442(16) 0.0888(16) Uani 1 1 d . . . . .
C64 C 0.80391(16) 0.9139(4) 0.33092(16) 0.0864(15) Uani 1 1 d . . . . .
H64 H 0.830250 0.934587 0.323463 0.104 Uiso 1 1 calc R U . . .
C65 C 0.76183(18) 0.9046(4) 0.29811(15) 0.0867(15) Uani 1 1 d . . . . .
C66 C 0.70464(17) 0.9017(4) 0.23371(16) 0.0870(16) Uani 1 1 d . . . . .
C67 C 0.67718(17) 0.9079(4) 0.18937(16) 0.0938(16) Uani 1 1 d . . . . .
H67 H 0.688967 0.928476 0.165812 0.113 Uiso 1 1 calc R U . . .
C68 C 0.63224(18) 0.8828(4) 0.18121(16) 0.0939(17) Uani 1 1 d . . . . .
C69 C 0.61286(17) 0.8559(4) 0.21445(18) 0.0943(17) Uani 1 1 d . . . . .
C70 C 0.64086(17) 0.8511(4) 0.25915(16) 0.0915(16) Uani 1 1 d . . . . .
H70 H 0.628785 0.831723 0.282691 0.110 Uiso 1 1 calc R U . . .
C71 C 0.68690(17) 0.8753(4) 0.26832(17) 0.0910(17) Uani 1 1 d . . . . .
C72 C 0.72402(18) 0.8774(4) 0.31002(15) 0.0862(15) Uani 1 1 d . . . . .
C73 C 0.72613(17) 0.8557(4) 0.35418(15) 0.0856(15) Uani 1 1 d . . . . .
H73 H 0.699655 0.836066 0.361659 0.103 Uiso 1 1 calc R U . . .
C74 C 0.76806(18) 0.8633(4) 0.38779(15) 0.0834(15) Uani 1 1 d . . . . .
C75 C 0.76771(17) 0.8325(4) 0.43403(15) 0.0882(15) Uani 1 1 d . . . . .
H75A H 0.741230 0.861926 0.441126 0.106 Uiso 1 1 calc R U . . .
H75B H 0.795561 0.856320 0.456498 0.106 Uiso 1 1 calc R U . . .
C76 C 0.77892(19) 0.9543(4) 0.22753(17) 0.0872(15) Uani 1 1 d D U . . .
C77 C 0.7944(7) 1.0519(9) 0.2325(7) 0.121(5) Uani 0.379(14) 1 d D U P A 1
H77 H 0.786466 1.095043 0.253037 0.145 Uiso 0.379(14) 1 calc R U P A 1
C78 C 0.8216(7) 1.0842(12) 0.2067(7) 0.130(5) Uani 0.379(14) 1 d D U P A 1
H78 H 0.831066 1.151048 0.208744 0.156 Uiso 0.379(14) 1 calc R U P A 1
C79 C 0.8352(2) 1.0213(6) 0.1780(2) 0.125(2) Uani 1 1 d D U . . .
H79 H 0.852575 1.046017 0.159713 0.150 Uiso 0.379(14) 1 calc R U P A 1
H79A H 0.855101 1.045442 0.162207 0.150 Uiso 0.621(14) 1 calc R U P A 2
C80 C 0.8237(7) 0.9230(9) 0.1760(6) 0.125(5) Uani 0.379(14) 1 d D U P A 1
H80 H 0.834642 0.877586 0.158359 0.150 Uiso 0.379(14) 1 calc R U P A 1
C81 C 0.7956(6) 0.8938(12) 0.2009(6) 0.105(5) Uani 0.379(14) 1 d D U P A 1
H81 H 0.787042 0.826399 0.199384 0.126 Uiso 0.379(14) 1 calc R U P A 1
C23 C 0.6188(3) 0.3318(9) 0.2000(4) 0.100(3) Uani 0.461(4) 1 d D U P B 1
H23 H 0.637794 0.386518 0.211731 0.121 Uiso 0.461(4) 1 calc R U P B 1
C24 C 0.6340(5) 0.2602(9) 0.1766(4) 0.116(3) Uani 0.461(4) 1 d D U P B 1
H24 H 0.662601 0.264332 0.170902 0.139 Uiso 0.461(4) 1 calc R U P B 1
C25 C 0.6050(5) 0.1826(13) 0.1621(7) 0.137(3) Uani 0.461(4) 1 d D U P B 1
H25 H 0.614281 0.132671 0.145316 0.164 Uiso 0.461(4) 1 calc R U P B 1
C26 C 0.5630(5) 0.1705(12) 0.1700(5) 0.130(3) Uani 0.461(4) 1 d D U P B 1
H26 H 0.545791 0.111746 0.161715 0.156 Uiso 0.461(4) 1 calc R U P B 1
C27 C 0.5475(4) 0.2477(8) 0.1903(4) 0.104(3) Uani 0.461(4) 1 d D U P B 1
H27 H 0.517520 0.247140 0.192757 0.124 Uiso 0.461(4) 1 calc R U P B 1
C23A C 0.6034(5) 0.2479(8) 0.2298(4) 0.139(3) Uani 0.539(4) 1 d D U P B 2
H23A H 0.616327 0.252988 0.261471 0.167 Uiso 0.539(4) 1 calc R U P B 2
C24A C 0.6124(5) 0.1641(10) 0.2086(4) 0.152(3) Uani 0.539(4) 1 d D U P B 2
H24A H 0.630772 0.113750 0.225962 0.183 Uiso 0.539(4) 1 calc R U P B 2
C25A C 0.5952(6) 0.1521(12) 0.1626(5) 0.147(3) Uani 0.539(4) 1 d D U P B 2
H25A H 0.603019 0.099031 0.146337 0.176 Uiso 0.539(4) 1 calc R U P B 2
C26A C 0.5656(5) 0.2260(10) 0.1432(5) 0.145(3) Uani 0.539(4) 1 d D U P B 2
H26A H 0.551307 0.219398 0.111882 0.175 Uiso 0.539(4) 1 calc R U P B 2
C27A C 0.5537(4) 0.3076(10) 0.1629(3) 0.129(3) Uani 0.539(4) 1 d D U P B 2
H27A H 0.530495 0.350540 0.146305 0.155 Uiso 0.539(4) 1 calc R U P B 2
Cl1 Cl 0.6551(3) 0.1206(7) 0.3239(3) 0.244(4) Uani 0.461(4) 1 d D . P B 1
Cl2 Cl 0.7190(3) 0.1660(7) 0.2776(3) 0.239(4) Uani 0.461(4) 1 d D . P B 1
C82 C 0.6645(5) 0.1221(19) 0.2718(5) 0.201(9) Uani 0.461(4) 1 d D U P B 1
H82A H 0.641905 0.165129 0.251032 0.241 Uiso 0.461(4) 1 calc R U P B 1
H82B H 0.661244 0.054767 0.259007 0.241 Uiso 0.461(4) 1 calc R U P B 1
C81A C 0.8108(4) 0.8953(8) 0.2182(4) 0.105(3) Uani 0.621(14) 1 d D U P A 2
H81A H 0.813526 0.829639 0.229259 0.126 Uiso 0.621(14) 1 calc R U P A 2
C80A C 0.8393(4) 0.9247(8) 0.1936(4) 0.124(4) Uani 0.621(14) 1 d D U P A 2
H80A H 0.860819 0.880819 0.187623 0.149 Uiso 0.621(14) 1 calc R U P A 2
C77A C 0.7744(4) 1.0503(7) 0.2104(5) 0.119(4) Uani 0.621(14) 1 d D U P A 2
H77A H 0.752353 1.093530 0.215726 0.143 Uiso 0.621(14) 1 calc R U P A 2
C78A C 0.8024(5) 1.0817(10) 0.1856(5) 0.143(4) Uani 0.621(14) 1 d D U P A 2
H78A H 0.798913 1.146492 0.173437 0.172 Uiso 0.621(14) 1 calc R U P A 2

loop_
_atom_site_aniso_label
_atom_site_aniso_U_11
_atom_site_aniso_U_22
_atom_site_aniso_U_33
_atom_site_aniso_U_23
_atom_site_aniso_U_13
_atom_site_aniso_U_12
O1 0.091(2) 0.118(3) 0.0720(19) 0.0156(17) -0.0421(17) -0.032(2)
O2 0.076(2) 0.122(3) 0.069(2) 0.0066(19) -0.0288(17) -0.0239(19)
O3 0.082(2) 0.098(3) 0.081(2) 0.0086(19) -0.0205(17) -0.011(2)
O4 0.089(2) 0.098(3) 0.073(2) 0.0058(18) -0.0146(17) -0.021(2)
O5 0.073(2) 0.108(3) 0.075(2) 0.0045(17) -0.0216(16) -0.0217(19)
O6 0.079(2) 0.104(2) 0.0730(19) 0.0072(16) -0.0403(16) -0.0261(18)
N1 0.261(9) 0.192(7) 0.135(5) 0.069(5) -0.140(6) -0.101(6)
N2 0.102(3) 0.147(4) 0.085(3) -0.008(3) -0.035(3) -0.027(3)
N3 0.076(3) 0.088(3) 0.075(3) -0.003(2) -0.021(2) -0.007(2)
N4 0.161(6) 0.129(5) 0.148(5) -0.041(4) 0.010(4) -0.017(4)
N5 0.121(5) 0.135(5) 0.194(7) 0.015(5) 0.002(5) 0.017(4)
N6 0.080(3) 0.085(3) 0.070(2) 0.0025(19) -0.022(2) -0.005(2)
N7 0.191(7) 0.191(7) 0.145(6) 0.046(5) -0.100(5) -0.060(5)
N8 0.103(4) 0.144(4) 0.098(3) 0.000(3) -0.040(3) -0.024(3)
N9 0.074(2) 0.099(3) 0.065(2) 0.010(2) -0.023(2) -0.019(2)
C1 0.080(3) 0.130(5) 0.069(3) 0.009(3) -0.022(2) -0.032(3)
C2 0.105(4) 0.136(5) 0.073(3) 0.019(3) -0.034(3) -0.036(4)
C3 0.093(4) 0.141(6) 0.072(3) 0.021(3) -0.032(3) -0.031(4)
C4 0.075(3) 0.148(6) 0.064(3) -0.002(3) -0.019(2) -0.023(3)
C5 0.078(3) 0.128(5) 0.067(3) 0.000(3) -0.020(2) -0.022(3)
C6 0.074(3) 0.120(5) 0.065(3) 0.005(3) -0.023(2) -0.019(3)
C7 0.149(6) 0.158(6) 0.093(4) 0.026(4) -0.066(4) -0.055(5)
C8 0.089(4) 0.145(5) 0.082(3) 0.001(3) -0.029(3) -0.023(4)
C9 0.063(3) 0.110(4) 0.063(3) 0.006(3) -0.022(2) -0.014(3)
C10 0.071(3) 0.105(4) 0.066(3) -0.003(3) -0.024(2) -0.015(3)
C11 0.071(3) 0.091(4) 0.074(3) 0.001(3) -0.026(2) -0.009(3)
C12 0.070(3) 0.095(4) 0.061(3) 0.005(3) -0.020(2) -0.015(3)
C13 0.078(3) 0.095(4) 0.078(3) -0.004(3) -0.027(3) -0.010(3)
C14 0.071(3) 0.094(4) 0.075(3) 0.010(3) -0.020(2) -0.010(3)
C15 0.069(3) 0.100(4) 0.076(3) -0.003(3) -0.019(2) -0.006(3)
C16 0.080(3) 0.090(4) 0.076(3) -0.002(3) -0.019(2) -0.006(3)
C17 0.074(3) 0.088(4) 0.066(3) -0.001(3) -0.020(2) -0.010(2)
C18 0.068(3) 0.090(4) 0.065(3) -0.005(3) -0.024(2) -0.014(2)
C19 0.073(3) 0.088(4) 0.069(3) -0.004(3) -0.029(2) -0.012(3)
C20 0.068(3) 0.100(4) 0.064(3) 0.000(3) -0.030(2) -0.013(3)
C21 0.079(3) 0.095(4) 0.072(3) 0.008(2) -0.033(2) -0.011(3)
C22 0.095(3) 0.100(3) 0.082(3) -0.007(3) -0.022(3) 0.004(3)
C28 0.078(3) 0.089(4) 0.078(3) 0.004(3) -0.018(3) -0.018(3)
C29 0.099(4) 0.106(4) 0.078(3) 0.011(3) -0.015(3) -0.015(3)
C30 0.095(4) 0.100(4) 0.103(4) -0.010(3) -0.010(3) -0.019(3)
C31 0.093(4) 0.099(4) 0.098(4) 0.008(3) -0.010(3) -0.011(3)
C32 0.088(4) 0.099(4) 0.096(4) 0.004(3) -0.018(3) -0.016(3)
C33 0.084(3) 0.086(4) 0.074(3) 0.009(3) -0.012(2) -0.016(3)
C34 0.121(5) 0.114(5) 0.112(5) 0.003(4) 0.001(4) 0.003(4)
C35 0.104(5) 0.107(5) 0.128(5) -0.004(4) -0.014(4) 0.000(4)
C36 0.091(4) 0.093(4) 0.061(3) 0.000(2) -0.021(2) -0.018(3)
C37 0.091(4) 0.100(4) 0.068(3) 0.007(2) -0.023(3) -0.011(3)
C38 0.083(4) 0.088(4) 0.061(3) 0.004(2) -0.028(2) -0.019(3)
C39 0.089(4) 0.075(3) 0.057(2) 0.000(2) -0.023(2) -0.008(3)
C40 0.072(3) 0.097(4) 0.062(3) 0.002(2) -0.026(2) -0.011(3)
C41 0.069(3) 0.092(4) 0.056(2) -0.001(2) -0.023(2) -0.014(3)
C42 0.073(3) 0.095(4) 0.058(3) 0.001(2) -0.027(2) -0.012(3)
C43 0.079(3) 0.090(4) 0.057(3) 0.000(2) -0.018(2) -0.004(3)
C44 0.077(3) 0.087(4) 0.060(3) -0.001(2) -0.023(2) -0.011(3)
C45 0.083(3) 0.086(4) 0.058(2) 0.009(2) -0.019(2) -0.009(3)
C46 0.087(4) 0.090(4) 0.066(3) 0.000(2) -0.016(2) -0.010(3)
C47 0.087(3) 0.104(4) 0.055(2) 0.005(2) -0.018(2) -0.009(3)
C48 0.085(3) 0.108(4) 0.070(3) 0.005(3) -0.012(2) -0.006(3)
C49 0.084(3) 0.098(4) 0.070(3) 0.004(3) -0.022(2) -0.010(3)
C50 0.113(5) 0.099(4) 0.106(4) -0.014(3) -0.022(4) 0.004(4)
C51 0.143(6) 0.109(5) 0.134(6) -0.028(4) 0.000(5) 0.000(5)
C52 0.127(6) 0.115(6) 0.140(6) 0.011(4) -0.004(5) 0.029(4)
C53 0.113(5) 0.128(6) 0.111(5) 0.017(4) -0.022(4) 0.008(5)
C54 0.099(4) 0.101(4) 0.083(3) 0.006(3) -0.023(3) 0.009(3)
C55 0.070(3) 0.104(4) 0.070(3) 0.006(3) -0.024(2) -0.017(3)
C56 0.084(3) 0.119(4) 0.086(3) 0.007(3) -0.028(3) -0.016(3)
C57 0.091(4) 0.128(5) 0.079(3) 0.009(3) -0.028(3) -0.028(3)
C58 0.079(3) 0.138(5) 0.076(3) -0.005(3) -0.028(3) -0.009(3)
C59 0.079(3) 0.111(4) 0.073(3) 0.002(3) -0.027(2) -0.019(3)
C60 0.072(3) 0.109(4) 0.068(3) 0.007(3) -0.032(2) -0.014(3)
C61 0.131(5) 0.159(6) 0.105(5) 0.022(4) -0.062(4) -0.038(5)
C62 0.082(3) 0.135(5) 0.082(3) -0.002(3) -0.034(3) -0.023(3)
C63 0.071(3) 0.093(4) 0.071(3) 0.005(2) -0.030(2) -0.016(3)
C64 0.067(3) 0.092(3) 0.071(3) 0.007(2) -0.024(2) -0.018(2)
C65 0.078(3) 0.085(3) 0.067(3) 0.010(2) -0.026(2) -0.016(3)
C66 0.072(3) 0.093(3) 0.066(3) 0.004(2) -0.026(2) -0.025(3)
C67 0.079(3) 0.103(4) 0.070(3) 0.009(2) -0.025(2) -0.018(3)
C68 0.078(3) 0.110(4) 0.061(3) 0.012(3) -0.030(2) -0.023(3)
C69 0.076(3) 0.096(4) 0.074(3) 0.006(3) -0.037(3) -0.023(3)
C70 0.075(3) 0.095(3) 0.074(3) 0.005(2) -0.027(2) -0.013(3)
C71 0.075(3) 0.088(3) 0.076(3) 0.003(2) -0.032(3) -0.021(3)
C72 0.075(3) 0.092(3) 0.065(3) 0.006(2) -0.021(2) -0.021(3)
C73 0.078(3) 0.085(3) 0.065(3) 0.001(2) -0.026(2) -0.013(2)
C74 0.076(3) 0.077(3) 0.067(3) 0.000(2) -0.025(2) -0.013(2)
C75 0.078(3) 0.089(4) 0.067(3) -0.006(2) -0.027(2) -0.017(3)
C76 0.071(3) 0.103(4) 0.062(3) 0.011(3) -0.021(2) -0.018(3)
C77 0.113(10) 0.123(9) 0.103(9) 0.010(8) -0.008(8) -0.038(8)
C78 0.111(9) 0.138(9) 0.110(10) 0.017(8) -0.015(8) -0.039(8)
C79 0.091(4) 0.175(6) 0.080(4) 0.021(4) -0.021(3) -0.028(4)
C80 0.108(10) 0.147(9) 0.089(9) 0.001(8) -0.020(8) -0.022(8)
C81 0.093(9) 0.117(8) 0.079(9) 0.003(7) -0.015(7) -0.023(8)
C23 0.096(5) 0.096(6) 0.096(5) 0.008(5) 0.007(5) 0.008(5)
C24 0.113(7) 0.108(7) 0.115(6) 0.006(6) 0.015(6) 0.005(6)
C25 0.144(6) 0.123(6) 0.119(5) -0.019(5) 0.001(5) 0.017(5)
C26 0.133(6) 0.115(6) 0.112(5) -0.014(5) -0.011(5) 0.009(5)
C27 0.097(5) 0.096(6) 0.088(5) -0.014(5) -0.020(5) 0.001(5)
C23A 0.141(6) 0.129(6) 0.117(5) -0.007(5) -0.009(5) 0.024(5)
C24A 0.157(6) 0.135(6) 0.132(5) -0.008(5) -0.009(5) 0.024(5)
C25A 0.156(6) 0.130(6) 0.125(5) -0.018(5) -0.004(6) 0.017(6)
C26A 0.146(6) 0.135(6) 0.123(5) -0.029(5) -0.013(5) 0.010(5)
C27A 0.122(6) 0.127(6) 0.105(5) -0.029(5) -0.019(5) 0.009(5)
Cl1 0.202(7) 0.302(10) 0.208(7) -0.009(6) 0.029(5) -0.084(6)
Cl2 0.206(7) 0.232(8) 0.267(9) 0.034(6) 0.048(6) -0.007(6)
C82 0.198(12) 0.201(13) 0.203(12) 0.011(9) 0.057(9) -0.013(9)
C81A 0.082(6) 0.112(6) 0.093(7) -0.001(5) -0.016(5) -0.022(5)
C80A 0.097(7) 0.152(8) 0.098(7) -0.018(6) -0.012(6) -0.031(6)
C77A 0.105(7) 0.125(7) 0.107(7) 0.040(6) -0.002(6) -0.012(6)
C78A 0.129(8) 0.150(8) 0.116(8) 0.043(7) -0.017(7) -0.017(7)

loop_
_atom_type_symbol
_atom_type_description
_atom_type_scat_dispersion_real
_atom_type_scat_dispersion_imag
_atom_type_scat_source
C C 0.0181 0.0091 'International Tables Vol C Tables 4.2.6.8 and 6.1.1.4'
H H 0.0000 0.0000 'International Tables Vol C Tables 4.2.6.8 and 6.1.1.4'
Cl Cl 0.3639 0.7018 'International Tables Vol C Tables 4.2.6.8 and 6.1.1.4'
N N 0.0311 0.0180 'International Tables Vol C Tables 4.2.6.8 and 6.1.1.4'
O O 0.0492 0.0322 'International Tables Vol C Tables 4.2.6.8 and 6.1.1.4'

loop_
_geom_angle_atom_site_label_1
_geom_angle_atom_site_label_2
_geom_angle_atom_site_label_3
_geom_angle
_geom_angle_site_symmetry_1
_geom_angle_site_symmetry_3
_geom_angle_publ_flag
C1 O1 C68 126.5(4) . . ?
C6 O2 C9 116.2(4) . . ?
C28 O3 C14 119.9(5) . . ?
C33 O4 C36 118.9(4) . . ?
C55 O5 C41 115.4(4) . . ?
C60 O6 C63 125.6(4) . . ?
C11 N3 C22 125.7(5) . . ?
C12 N3 C11 107.0(4) . . ?
C12 N3 C22 126.6(5) . . ?
C38 N6 C39 106.8(5) . . ?
C38 N6 C49 127.0(5) . . ?
C39 N6 C49 125.9(5) . . ?
C66 N9 C65 107.1(5) . . ?
C76 N9 C65 127.7(4) . . ?
C76 N9 C66 125.2(4) . . ?
O1 C1 C2 114.0(5) . . ?
O1 C1 C6 127.2(4) . . ?
C2 C1 C6 118.7(4) . . ?
C1 C2 H2 120.0 . . ?
C1 C2 C3 120.0(6) . . ?
C3 C2 H2 120.0 . . ?
C2 C3 C7 121.0(6) . . ?
C4 C3 C2 121.4(5) . . ?
C4 C3 C7 117.6(5) . . ?
C3 C4 C5 119.2(5) . . ?
C3 C4 C8 122.8(5) . . ?
C5 C4 C8 117.9(6) . . ?
C4 C5 H5 120.7 . . ?
C6 C5 C4 118.7(6) . . ?
C6 C5 H5 120.7 . . ?
O2 C6 C1 119.8(4) . . ?
O2 C6 C5 118.2(5) . . ?
C5 C6 C1 121.9(5) . . ?
N1 C7 C3 175.3(10) . . ?
N2 C8 C4 177.9(8) . . ?
O2 C9 C20 118.5(5) . . ?
C10 C9 O2 117.7(6) . . ?
C10 C9 C20 123.6(6) . . ?
C9 C10 H10 121.9 . . ?
C9 C10 C11 116.2(6) . . ?
C11 C10 H10 121.9 . . ?
N3 C11 C18 109.2(5) . . ?
C10 C11 N3 128.5(6) . . ?
C10 C11 C18 122.0(5) . . ?
N3 C12 C17 109.4(4) . . ?
C13 C12 N3 129.2(5) . . ?
C13 C12 C17 121.5(5) . . ?
C12 C13 H13 121.6 . . ?
C12 C13 C14 116.8(5) . . ?
C14 C13 H13 121.6 . . ?
O3 C14 C13 121.0(5) . . ?
O3 C14 C15 116.0(5) . . ?
C13 C14 C15 122.9(5) . . ?
C14 C15 C48 120.8(5) . . ?
C16 C15 C14 117.5(5) . . ?
C16 C15 C48 121.0(5) . . ?
C15 C16 H16 119.8 . . ?
C17 C16 C15 120.4(5) . . ?
C17 C16 H16 119.8 . . ?
C12 C17 C18 106.9(5) . . ?
C16 C17 C12 119.4(5) . . ?
C16 C17 C18 132.8(5) . . ?
C11 C18 C17 107.3(5) . . ?
C19 C18 C11 119.2(5) . . ?
C19 C18 C17 133.4(5) . . ?
C18 C19 H19 119.8 . . ?
C20 C19 C18 120.4(5) . . ?
C20 C19 H19 119.8 . . ?
C9 C20 C21 119.9(5) . . ?
C19 C20 C9 118.1(5) . . ?
C19 C20 C21 121.7(5) . . ?
C20 C21 H21A 109.4 . . ?
C20 C21 H21B 109.4 . . ?
H21A C21 H21B 108.0 . . ?
C69 C21 C20 111.0(4) . . ?
C69 C21 H21A 109.4 . . ?
C69 C21 H21B 109.4 . . ?
C23 C22 N3 117.0(7) . . ?
C27 C22 N3 122.3(7) . . ?
C27 C22 C23 120.7(9) . . ?
C23A C22 N3 122.9(7) . . ?
C27A C22 N3 120.3(6) . . ?
C27A C22 C23A 114.8(8) . . ?
O3 C28 C29 121.7(4) . . ?
O3 C28 C33 118.3(5) . . ?
C29 C28 C33 119.5(5) . . ?
C28 C29 H29 119.6 . . ?
C28 C29 C30 120.8(5) . . ?
C30 C29 H29 119.6 . . ?
C29 C30 C31 120.1(6) . . ?
C29 C30 C34 120.4(5) . . ?
C31 C30 C34 119.4(6) . . ?
C30 C31 C35 121.6(6) . . ?
C32 C31 C30 119.4(6) . . ?
C32 C31 C35 119.0(5) . . ?
C31 C32 H32 120.2 . . ?
C33 C32 C31 119.7(5) . . ?
C33 C32 H32 120.2 . . ?
O4 C33 C28 118.1(5) . . ?
C32 C33 O4 120.8(4) . . ?
C32 C33 C28 120.4(5) . . ?
N4 C34 C30 177.5(9) . . ?
N5 C35 C31 175.1(10) . . ?
C37 C36 O4 119.5(5) . . ?
C37 C36 C47 123.3(5) . . ?
C47 C36 O4 117.0(5) . . ?
C36 C37 H37 121.2 . . ?
C36 C37 C38 117.7(6) . . ?
C38 C37 H37 121.2 . . ?
N6 C38 C37 130.4(6) . . ?
N6 C38 C45 110.6(5) . . ?
C45 C38 C37 118.9(6) . . ?
N6 C39 C40 129.0(5) . . ?
N6 C39 C44 109.5(5) . . ?
C44 C39 C40 121.3(5) . . ?
C39 C40 H40 122.4 . . ?
C41 C40 C39 115.2(5) . . ?
C41 C40 H40 122.4 . . ?
O5 C41 C40 116.2(5) . . ?
C42 C41 O5 119.3(5) . . ?
C42 C41 C40 124.4(5) . . ?
C41 C42 C43 118.2(5) . . ?
C41 C42 C75 120.9(5) . . ?
C43 C42 C75 120.4(5) . . ?
C42 C43 H43 119.9 . . ?
C44 C43 C42 120.2(5) . . ?
C44 C43 H43 119.9 . . ?
C39 C44 C45 106.9(5) . . ?
C43 C44 C39 120.3(5) . . ?
C43 C44 C45 132.8(6) . . ?
C38 C45 C44 106.0(5) . . ?
C38 C45 C46 119.9(5) . . ?
C46 C45 C44 133.4(5) . . ?
C45 C46 H46 119.4 . . ?
C47 C46 C45 121.1(5) . . ?
C47 C46 H46 119.4 . . ?
C36 C47 C48 119.8(5) . . ?
C46 C47 C36 117.5(5) . . ?
C46 C47 C48 122.1(5) . . ?
C15 C48 C47 105.8(5) . . ?
C15 C48 H48A 110.6 . . ?
C15 C48 H48B 110.6 . . ?
C47 C48 H48A 110.6 . . ?
C47 C48 H48B 110.6 . . ?
H48A C48 H48B 108.7 . . ?
C50 C49 N6 121.3(5) . . ?
C54 C49 N6 120.9(5) . . ?
C54 C49 C50 117.7(6) . . ?
C49 C50 H50 119.4 . . ?
C51 C50 C49 121.1(6) . . ?
C51 C50 H50 119.4 . . ?
C50 C51 H51 119.6 . . ?
C50 C51 C52 120.9(7) . . ?
C52 C51 H51 119.6 . . ?
C51 C52 H52 120.8 . . ?
C51 C52 C53 118.4(7) . . ?
C53 C52 H52 120.8 . . ?
C52 C53 H53 119.7 . . ?
C52 C53 C54 120.7(7) . . ?
C54 C53 H53 119.7 . . ?
C49 C54 C53 121.0(6) . . ?
C49 C54 H54 119.5 . . ?
C53 C54 H54 119.5 . . ?
C56 C55 O5 120.6(5) . . ?
C56 C55 C60 119.7(4) . . ?
C60 C55 O5 119.5(4) . . ?
C55 C56 H56 119.3 . . ?
C55 C56 C57 121.4(6) . . ?
C57 C56 H56 119.3 . . ?
C56 C57 C58 118.5(5) . . ?
C56 C57 C61 121.8(6) . . ?
C58 C57 C61 119.7(5) . . ?
C57 C58 C62 119.4(5) . . ?
C59 C58 C57 120.9(5) . . ?
C59 C58 C62 119.7(6) . . ?
C58 C59 H59 120.7 . . ?
C58 C59 C60 118.5(6) . . ?
C60 C59 H59 120.7 . . ?
O6 C60 C59 112.3(5) . . ?
C55 C60 O6 126.8(4) . . ?
C55 C60 C59 120.8(4) . . ?
N7 C61 C57 177.6(10) . . ?
N8 C62 C58 177.1(7) . . ?
C64 C63 O6 111.3(5) . . ?
C64 C63 C74 124.7(4) . . ?
C74 C63 O6 123.4(4) . . ?
C63 C64 H64 121.6 . . ?
C63 C64 C65 116.8(5) . . ?
C65 C64 H64 121.6 . . ?
C64 C65 N9 129.0(5) . . ?
C72 C65 N9 110.6(4) . . ?
C72 C65 C64 120.4(5) . . ?
N9 C66 C67 129.7(6) . . ?
C71 C66 N9 109.0(4) . . ?
C71 C66 C67 121.3(5) . . ?
C66 C67 H67 121.4 . . ?
C68 C67 C66 117.1(5) . . ?
C68 C67 H67 121.4 . . ?
C67 C68 O1 112.8(5) . . ?
C67 C68 C69 123.9(4) . . ?
C69 C68 O1 122.6(4) . . ?
C68 C69 C21 125.6(4) . . ?
C68 C69 C70 118.4(5) . . ?
C70 C69 C21 115.7(5) . . ?
C69 C70 H70 120.6 . . ?
C71 C70 C69 118.8(5) . . ?
C71 C70 H70 120.6 . . ?
C66 C71 C70 120.4(4) . . ?
C66 C71 C72 107.5(5) . . ?
C70 C71 C72 132.1(6) . . ?
C65 C72 C71 105.8(5) . . ?
C65 C72 C73 121.7(4) . . ?
C73 C72 C71 132.4(5) . . ?
C72 C73 H73 120.4 . . ?
C72 C73 C74 119.1(5) . . ?
C74 C73 H73 120.4 . . ?
C63 C74 C73 117.3(5) . . ?
C63 C74 C75 127.2(4) . . ?
C73 C74 C75 115.4(5) . . ?
C42 C75 H75A 109.8 . . ?
C42 C75 H75B 109.8 . . ?
C74 C75 C42 109.5(4) . . ?
C74 C75 H75A 109.8 . . ?
C74 C75 H75B 109.8 . . ?
H75A C75 H75B 108.2 . . ?
N9 C76 C77 119.9(9) . . ?
N9 C76 C77A 120.4(7) . . ?
C81 C76 N9 122.7(8) . . ?
C81 C76 C77 117.2(11) . . ?
C81A C76 N9 122.0(6) . . ?
C81A C76 C77A 117.6(8) . . ?
C76 C77 H77 120.7 . . ?
C78 C77 C76 118.5(14) . . ?
C78 C77 H77 120.7 . . ?
C77 C78 H78 119.2 . . ?
C79 C78 C77 121.6(15) . . ?
C79 C78 H78 119.2 . . ?
C78 C79 H79 119.8 . . ?
C80 C79 C78 120.3(12) . . ?
C80 C79 H79 119.8 . . ?
C80A C79 H79A 120.0 . . ?
C78A C79 H79A 120.0 . . ?
C78A C79 C80A 120.0(9) . . ?
C79 C80 H80 121.7 . . ?
C79 C80 C81 116.6(15) . . ?
C81 C80 H80 121.7 . . ?
C76 C81 C80 125.2(15) . . ?
C76 C81 H81 117.4 . . ?
C80 C81 H81 117.4 . . ?
C22 C23 H23 119.1 . . ?
C24 C23 C22 121.7(11) . . ?
C24 C23 H23 119.1 . . ?
C23 C24 H24 122.4 . . ?
C25 C24 C23 115.2(15) . . ?
C25 C24 H24 122.4 . . ?
C24 C25 H25 117.2 . . ?
C24 C25 C26 125.7(18) . . ?
C26 C25 H25 117.2 . . ?
C25 C26 H26 121.5 . . ?
C27 C26 C25 116.9(16) . . ?
C27 C26 H26 121.5 . . ?
C22 C27 H27 120.3 . . ?
C26 C27 C22 119.4(12) . . ?
C26 C27 H27 120.3 . . ?
C22 C23A H23A 118.2 . . ?
C24A C23A C22 123.5(11) . . ?
C24A C23A H23A 118.2 . . ?
C23A C24A H24A 119.3 . . ?
C25A C24A C23A 121.5(13) . . ?
C25A C24A H24A 119.3 . . ?
C24A C25A H25A 124.1 . . ?
C26A C25A C24A 111.8(15) . . ?
C26A C25A H25A 124.1 . . ?
C25A C26A H26A 115.5 . . ?
C27A C26A C25A 128.9(14) . . ?
C27A C26A H26A 115.5 . . ?
C22 C27A H27A 120.8 . . ?
C26A C27A C22 118.3(11) . . ?
C26A C27A H27A 120.8 . . ?
Cl1 C82 Cl2 109.0(9) . . ?
Cl1 C82 H82A 109.9 . . ?
Cl1 C82 H82B 109.9 . . ?
Cl2 C82 H82A 109.9 . . ?
Cl2 C82 H82B 109.9 . . ?
H82A C82 H82B 108.3 . . ?
C76 C81A H81A 117.9 . . ?
C76 C81A C80A 124.2(10) . . ?
C80A C81A H81A 117.9 . . ?
C79 C80A H80A 121.4 . . ?
C81A C80A C79 117.3(10) . . ?
C81A C80A H80A 121.4 . . ?
C76 C77A H77A 120.3 . . ?
C78A C77A C76 119.5(10) . . ?
C78A C77A H77A 120.3 . . ?
C79 C78A C77A 121.4(11) . . ?
C79 C78A H78A 119.3 . . ?
C77A C78A H78A 119.3 . . ?

loop_
_geom_bond_atom_site_label_1
_geom_bond_atom_site_label_2
_geom_bond_distance
_geom_bond_site_symmetry_2
_geom_bond_publ_flag
O1 C1 1.359(6) . ?
O1 C68 1.415(5) . ?
O2 C6 1.375(6) . ?
O2 C9 1.389(6) . ?
O3 C14 1.386(6) . ?
O3 C28 1.353(6) . ?
O4 C33 1.383(6) . ?
O4 C36 1.399(6) . ?
O5 C41 1.396(6) . ?
O5 C55 1.378(5) . ?
O6 C60 1.379(6) . ?
O6 C63 1.419(5) . ?
N1 C7 1.096(7) . ?
N2 C8 1.143(7) . ?
N3 C11 1.402(7) . ?
N3 C12 1.402(7) . ?
N3 C22 1.423(7) . ?
N4 C34 1.173(9) . ?
N5 C35 1.140(9) . ?
N6 C38 1.377(7) . ?
N6 C39 1.397(6) . ?
N6 C49 1.419(7) . ?
N7 C61 1.134(8) . ?
N8 C62 1.144(6) . ?
N9 C65 1.403(6) . ?
N9 C66 1.394(6) . ?
N9 C76 1.377(7) . ?
C1 C2 1.387(7) . ?
C1 C6 1.393(8) . ?
C2 H2 0.9500 . ?
C2 C3 1.388(7) . ?
C3 C4 1.371(9) . ?
C3 C7 1.433(8) . ?
C4 C5 1.419(8) . ?
C4 C8 1.450(7) . ?
C5 H5 0.9500 . ?
C5 C6 1.380(7) . ?
C9 C10 1.383(8) . ?
C9 C20 1.405(8) . ?
C10 H10 0.9500 . ?
C10 C11 1.391(8) . ?
C11 C18 1.411(8) . ?
C12 C13 1.370(7) . ?
C12 C17 1.415(7) . ?
C13 H13 0.9500 . ?
C13 C14 1.396(8) . ?
C14 C15 1.409(8) . ?
C15 C16 1.385(8) . ?
C15 C48 1.525(7) . ?
C16 H16 0.9500 . ?
C16 C17 1.384(7) . ?
C17 C18 1.422(7) . ?
C18 C19 1.387(7) . ?
C19 H19 0.9500 . ?
C19 C20 1.386(8) . ?
C20 C21 1.511(7) . ?
C21 H21A 0.9900 . ?
C21 H21B 0.9900 . ?
C21 C69 1.508(7) . ?
C22 C23 1.397(8) . ?
C22 C27 1.383(8) . ?
C22 C23A 1.410(8) . ?
C22 C27A 1.370(8) . ?
C28 C29 1.354(8) . ?
C28 C33 1.399(6) . ?
C29 H29 0.9500 . ?
C29 C30 1.360(8) . ?
C30 C31 1.395(8) . ?
C30 C34 1.435(10) . ?
C31 C32 1.381(8) . ?
C31 C35 1.406(10) . ?
C32 H32 0.9500 . ?
C32 C33 1.362(8) . ?
C36 C37 1.395(8) . ?
C36 C47 1.397(8) . ?
C37 H37 0.9500 . ?
C37 C38 1.413(7) . ?
C38 C45 1.405(7) . ?
C39 C40 1.413(7) . ?
C39 C44 1.402(7) . ?
C40 H40 0.9500 . ?
C40 C41 1.404(7) . ?
C41 C42 1.380(7) . ?
C42 C43 1.394(7) . ?
C42 C75 1.521(7) . ?
C43 H43 0.9500 . ?
C43 C44 1.380(7) . ?
C44 C45 1.432(7) . ?
C45 C46 1.409(7) . ?
C46 H46 0.9500 . ?
C46 C47 1.369(7) . ?
C47 C48 1.528(7) . ?
C48 H48A 0.9900 . ?
C48 H48B 0.9900 . ?
C49 C50 1.382(8) . ?
C49 C54 1.373(7) . ?
C50 H50 0.9500 . ?
C50 C51 1.368(9) . ?
C51 H51 0.9500 . ?
C51 C52 1.369(10) . ?
C52 H52 0.9500 . ?
C52 C53 1.372(10) . ?
C53 H53 0.9500 . ?
C53 C54 1.376(9) . ?
C54 H54 0.9500 . ?
C55 C56 1.369(7) . ?
C55 C60 1.373(8) . ?
C56 H56 0.9500 . ?
C56 C57 1.388(7) . ?
C57 C58 1.402(9) . ?
C57 C61 1.414(8) . ?
C58 C59 1.381(7) . ?
C58 C62 1.446(7) . ?
C59 H59 0.9500 . ?
C59 C60 1.405(6) . ?
C63 C64 1.376(7) . ?
C63 C74 1.381(8) . ?
C64 H64 0.9500 . ?
C64 C65 1.403(6) . ?
C65 C72 1.373(8) . ?
C66 C67 1.395(6) . ?
C66 C71 1.389(8) . ?
C67 H67 0.9500 . ?
C67 C68 1.376(7) . ?
C68 C69 1.386(8) . ?
C69 C70 1.408(6) . ?
C70 H70 0.9500 . ?
C70 C71 1.403(7) . ?
C71 C72 1.458(6) . ?
C72 C73 1.387(7) . ?
C73 H73 0.9500 . ?
C73 C74 1.409(6) . ?
C74 C75 1.501(7) . ?
C75 H75A 0.9900 . ?
C75 H75B 0.9900 . ?
C76 C77 1.402(9) . ?
C76 C81 1.368(9) . ?
C76 C81A 1.362(8) . ?
C76 C77A 1.401(8) . ?
C77 H77 0.9500 . ?
C77 C78 1.390(9) . ?
C78 H78 0.9500 . ?
C78 C79 1.385(9) . ?
C79 H79 0.9500 . ?
C79 H79A 0.9500 . ?
C79 C80 1.377(9) . ?
C79 C80A 1.390(8) . ?
C79 C78A 1.374(8) . ?
C80 H80 0.9500 . ?
C80 C81 1.378(9) . ?
C81 H81 0.9500 . ?
C23 H23 0.9500 . ?
C23 C24 1.376(9) . ?
C24 H24 0.9500 . ?
C24 C25 1.371(9) . ?
C25 H25 0.9500 . ?
C25 C26 1.397(10) . ?
C26 H26 0.9500 . ?
C26 C27 1.378(9) . ?
C27 H27 0.9500 . ?
C23A H23A 0.9500 . ?
C23A C24A 1.383(9) . ?
C24A H24A 0.9500 . ?
C24A C25A 1.382(10) . ?
C25A H25A 0.9500 . ?
C25A C26A 1.372(10) . ?
C26A H26A 0.9500 . ?
C26A C27A 1.366(9) . ?
C27A H27A 0.9500 . ?
Cl1 C82 1.728(10) . ?
Cl2 C82 1.741(10) . ?
C82 H82A 0.9900 . ?
C82 H82B 0.9900 . ?
C81A H81A 0.9500 . ?
C81A C80A 1.382(8) . ?
C80A H80A 0.9500 . ?
C77A H77A 0.9500 . ?
C77A C78A 1.382(8) . ?
C78A H78A 0.9500 . ?

loop_
_geom_torsion_atom_site_label_1
_geom_torsion_atom_site_label_2
_geom_torsion_atom_site_label_3
_geom_torsion_atom_site_label_4
_geom_torsion
_geom_torsion_site_symmetry_1
_geom_torsion_site_symmetry_2
_geom_torsion_site_symmetry_3
_geom_torsion_site_symmetry_4
_geom_torsion_publ_flag
O1 C1 C2 C3 177.2(6) . . . . ?
O1 C1 C6 O2 -2.6(11) . . . . ?
O1 C1 C6 C5 -179.0(6) . . . . ?
O1 C68 C69 C21 14.9(9) . . . . ?
O1 C68 C69 C70 -171.7(5) . . . . ?
O2 C9 C10 C11 170.2(4) . . . . ?
O2 C9 C20 C19 -168.2(3) . . . . ?
O2 C9 C20 C21 5.8(5) . . . . ?
O3 C14 C15 C16 -163.7(4) . . . . ?
O3 C14 C15 C48 25.5(7) . . . . ?
O3 C28 C29 C30 -173.4(6) . . . . ?
O3 C28 C33 O4 0.5(8) . . . . ?
O3 C28 C33 C32 171.7(5) . . . . ?
O4 C36 C37 C38 -171.7(4) . . . . ?
O4 C36 C47 C46 164.0(4) . . . . ?
O4 C36 C47 C48 -24.8(6) . . . . ?
O5 C41 C42 C43 169.6(3) . . . . ?
O5 C41 C42 C75 -1.8(5) . . . . ?
O5 C55 C56 C57 174.0(6) . . . . ?
O5 C55 C60 O6 4.5(10) . . . . ?
O5 C55 C60 C59 -172.2(6) . . . . ?
O6 C63 C64 C65 -173.3(4) . . . . ?
O6 C63 C74 C73 171.6(5) . . . . ?
O6 C63 C74 C75 -13.0(8) . . . . ?
N3 C11 C18 C17 4.1(5) . . . . ?
N3 C11 C18 C19 -179.3(4) . . . . ?
N3 C12 C13 C14 172.5(4) . . . . ?
N3 C12 C17 C16 -168.3(4) . . . . ?
N3 C12 C17 C18 2.0(5) . . . . ?
N3 C22 C23 C24 -177.0(10) . . . . ?
N3 C22 C27 C26 -177.8(11) . . . . ?
N3 C22 C23A C24A 172.6(13) . . . . ?
N3 C22 C27A C26A -175.8(12) . . . . ?
N6 C38 C45 C44 -3.1(5) . . . . ?
N6 C38 C45 C46 168.9(4) . . . . ?
N6 C39 C40 C41 177.8(4) . . . . ?
N6 C39 C44 C43 177.2(4) . . . . ?
N6 C39 C44 C45 -3.7(5) . . . . ?
N6 C49 C50 C51 -179.5(6) . . . . ?
N6 C49 C54 C53 180.0(6) . . . . ?
N9 C65 C72 C71 0.7(6) . . . . ?
N9 C65 C72 C73 179.1(5) . . . . ?
N9 C66 C67 C68 179.1(5) . . . . ?
N9 C66 C71 C70 -179.4(5) . . . . ?
N9 C66 C71 C72 -0.5(6) . . . . ?
N9 C76 C77 C78 -178.0(14) . . . . ?
N9 C76 C81 C80 179.9(14) . . . . ?
N9 C76 C81A C80A 179.0(8) . . . . ?
N9 C76 C77A C78A -178.8(10) . . . . ?
C1 O1 C68 C67 136.3(6) . . . . ?
C1 O1 C68 C69 -52.8(9) . . . . ?
C1 C2 C3 C4 2.8(12) . . . . ?
C1 C2 C3 C7 179.6(8) . . . . ?
C2 C1 C6 O2 174.7(6) . . . . ?
C2 C1 C6 C5 -1.7(10) . . . . ?
C2 C3 C4 C5 -2.7(11) . . . . ?
C2 C3 C4 C8 179.5(7) . . . . ?
C3 C4 C5 C6 0.6(10) . . . . ?
C4 C5 C6 O2 -174.8(5) . . . . ?
C4 C5 C6 C1 1.6(10) . . . . ?
C6 O2 C9 C10 111.7(5) . . . . ?
C6 O2 C9 C20 -73.8(5) . . . . ?
C6 C1 C2 C3 -0.5(11) . . . . ?
C7 C3 C4 C5 -179.7(7) . . . . ?
C7 C3 C4 C8 2.5(12) . . . . ?
C8 C4 C5 C6 178.5(6) . . . . ?
C9 O2 C6 C1 120.5(6) . . . . ?
C9 O2 C6 C5 -63.0(7) . . . . ?
C9 C10 C11 N3 -175.8(4) . . . . ?
C9 C10 C11 C18 -1.9(6) . . . . ?
C9 C20 C21 C69 -62.3(5) . . . . ?
C10 C9 C20 C19 6.0(6) . . . . ?
C10 C9 C20 C21 -180.0(4) . . . . ?
C10 C11 C18 C17 -170.8(4) . . . . ?
C10 C11 C18 C19 5.7(6) . . . . ?
C11 N3 C12 C13 -178.8(5) . . . . ?
C11 N3 C12 C17 0.5(5) . . . . ?
C11 N3 C22 C23 51.6(8) . . . . ?
C11 N3 C22 C27 -124.9(8) . . . . ?
C11 N3 C22 C23A 135.1(9) . . . . ?
C11 N3 C22 C27A -61.8(10) . . . . ?
C11 C18 C19 C20 -3.7(6) . . . . ?
C12 N3 C11 C10 171.6(4) . . . . ?
C12 N3 C11 C18 -2.9(5) . . . . ?
C12 N3 C22 C23 -117.8(7) . . . . ?
C12 N3 C22 C27 65.7(8) . . . . ?
C12 N3 C22 C23A -34.2(11) . . . . ?
C12 N3 C22 C27A 128.9(9) . . . . ?
C12 C13 C14 O3 170.5(4) . . . . ?
C12 C13 C14 C15 -4.8(7) . . . . ?
C12 C17 C18 C11 -3.7(5) . . . . ?
C12 C17 C18 C19 -179.5(5) . . . . ?
C13 C12 C17 C16 11.1(7) . . . . ?
C13 C12 C17 C18 -178.7(4) . . . . ?
C13 C14 C15 C16 11.8(7) . . . . ?
C13 C14 C15 C48 -159.0(5) . . . . ?
C14 O3 C28 C29 -97.8(6) . . . . ?
C14 O3 C28 C33 90.2(6) . . . . ?
C14 C15 C16 C17 -7.2(7) . . . . ?
C14 C15 C48 C47 80.3(6) . . . . ?
C15 C16 C17 C12 -3.7(7) . . . . ?
C15 C16 C17 C18 -170.8(5) . . . . ?
C16 C15 C48 C47 -90.2(6) . . . . ?
C16 C17 C18 C11 164.7(5) . . . . ?
C16 C17 C18 C19 -11.2(9) . . . . ?
C17 C12 C13 C14 -6.8(7) . . . . ?
C17 C18 C19 C20 171.8(5) . . . . ?
C18 C19 C20 C9 -1.9(6) . . . . ?
C18 C19 C20 C21 -175.8(4) . . . . ?
C19 C20 C21 C69 111.5(5) . . . . ?
C20 C9 C10 C11 -4.0(6) . . . . ?
C20 C21 C69 C68 101.9(6) . . . . ?
C20 C21 C69 C70 -71.7(7) . . . . ?
C21 C69 C70 C71 175.2(5) . . . . ?
C22 N3 C11 C10 0.6(7) . . . . ?
C22 N3 C11 C18 -173.9(4) . . . . ?
C22 N3 C12 C13 -7.8(7) . . . . ?
C22 N3 C12 C17 171.5(4) . . . . ?
C22 C23 C24 C25 -1.9(19) . . . . ?
C22 C23A C24A C25A 1(3) . . . . ?
C28 O3 C14 C13 58.0(6) . . . . ?
C28 O3 C14 C15 -126.4(5) . . . . ?
C28 C29 C30 C31 2.7(11) . . . . ?
C28 C29 C30 C34 179.9(6) . . . . ?
C29 C28 C33 O4 -171.7(5) . . . . ?
C29 C28 C33 C32 -0.4(9) . . . . ?
C29 C30 C31 C32 -2.0(10) . . . . ?
C29 C30 C31 C35 177.3(7) . . . . ?
C30 C31 C32 C33 0.1(10) . . . . ?
C31 C32 C33 O4 172.1(6) . . . . ?
C31 C32 C33 C28 1.1(10) . . . . ?
C33 O4 C36 C37 -59.4(5) . . . . ?
C33 O4 C36 C47 125.5(5) . . . . ?
C33 C28 C29 C30 -1.5(10) . . . . ?
C34 C30 C31 C32 -179.2(7) . . . . ?
C34 C30 C31 C35 0.1(11) . . . . ?
C35 C31 C32 C33 -179.2(6) . . . . ?
C36 O4 C33 C28 -89.3(6) . . . . ?
C36 O4 C33 C32 99.5(6) . . . . ?
C36 C37 C38 N6 -172.8(4) . . . . ?
C36 C37 C38 C45 8.4(6) . . . . ?
C36 C47 C48 C15 -81.2(6) . . . . ?
C37 C36 C47 C46 -10.9(7) . . . . ?
C37 C36 C47 C48 160.3(5) . . . . ?
C37 C38 C45 C44 176.0(4) . . . . ?
C37 C38 C45 C46 -12.1(6) . . . . ?
C38 N6 C39 C40 -173.4(4) . . . . ?
C38 N6 C39 C44 1.9(5) . . . . ?
C38 N6 C49 C50 38.1(8) . . . . ?
C38 N6 C49 C54 -140.8(5) . . . . ?
C38 C45 C46 C47 4.2(7) . . . . ?
C39 N6 C38 C37 -178.1(4) . . . . ?
C39 N6 C38 C45 0.8(5) . . . . ?
C39 N6 C49 C50 -135.2(6) . . . . ?
C39 N6 C49 C54 45.9(7) . . . . ?
C39 C40 C41 O5 -172.2(3) . . . . ?
C39 C40 C41 C42 3.7(6) . . . . ?
C39 C44 C45 C38 4.1(5) . . . . ?
C39 C44 C45 C46 -166.3(5) . . . . ?
C40 C39 C44 C43 -7.1(6) . . . . ?
C40 C39 C44 C45 172.0(4) . . . . ?
C40 C41 C42 C43 -6.2(6) . . . . ?
C40 C41 C42 C75 -177.7(4) . . . . ?
C41 O5 C55 C56 61.1(7) . . . . ?
C41 O5 C55 C60 -121.9(6) . . . . ?
C41 C42 C43 C44 1.9(6) . . . . ?
C41 C42 C75 C74 60.7(5) . . . . ?
C42 C43 C44 C39 4.5(6) . . . . ?
C42 C43 C44 C45 -174.3(4) . . . . ?
C43 C42 C75 C74 -110.5(5) . . . . ?
C43 C44 C45 C38 -177.1(5) . . . . ?
C43 C44 C45 C46 12.5(9) . . . . ?
C44 C39 C40 C41 3.0(6) . . . . ?
C44 C45 C46 C47 173.5(5) . . . . ?
C45 C46 C47 C36 7.1(7) . . . . ?
C45 C46 C47 C48 -163.9(5) . . . . ?
C46 C47 C48 C15 89.5(6) . . . . ?
C47 C36 C37 C38 3.1(7) . . . . ?
C48 C15 C16 C17 163.6(5) . . . . ?
C49 N6 C38 C37 7.6(7) . . . . ?
C49 N6 C38 C45 -173.5(4) . . . . ?
C49 N6 C39 C40 1.0(7) . . . . ?
C49 N6 C39 C44 176.3(4) . . . . ?
C49 C50 C51 C52 2.4(13) . . . . ?
C50 C49 C54 C53 1.0(10) . . . . ?
C50 C51 C52 C53 -4.7(13) . . . . ?
C51 C52 C53 C54 5.2(12) . . . . ?
C52 C53 C54 C49 -3.4(11) . . . . ?
C54 C49 C50 C51 -0.5(10) . . . . ?
C55 O5 C41 C40 -117.2(4) . . . . ?
C55 O5 C41 C42 66.6(5) . . . . ?
C55 C56 C57 C58 -0.1(11) . . . . ?
C55 C56 C57 C61 178.1(7) . . . . ?
C56 C55 C60 O6 -178.6(6) . . . . ?
C56 C55 C60 C59 4.8(10) . . . . ?
C56 C57 C58 C59 1.3(11) . . . . ?
C56 C57 C58 C62 -177.1(7) . . . . ?
C57 C58 C59 C60 0.5(10) . . . . ?
C58 C59 C60 O6 179.3(6) . . . . ?
C58 C59 C60 C55 -3.6(10) . . . . ?
C60 O6 C63 C64 -144.0(5) . . . . ?
C60 O6 C63 C74 44.1(8) . . . . ?
C60 C55 C56 C57 -2.9(10) . . . . ?
C61 C57 C58 C59 -176.9(7) . . . . ?
C61 C57 C58 C62 4.7(11) . . . . ?
C62 C58 C59 C60 178.8(6) . . . . ?
C63 O6 C60 C55 24.0(10) . . . . ?
C63 O6 C60 C59 -159.2(5) . . . . ?
C63 C64 C65 N9 -179.1(5) . . . . ?
C63 C64 C65 C72 2.0(8) . . . . ?
C63 C74 C75 C42 -101.1(6) . . . . ?
C64 C63 C74 C73 0.8(8) . . . . ?
C64 C63 C74 C75 176.2(5) . . . . ?
C64 C65 C72 C71 179.8(5) . . . . ?
C64 C65 C72 C73 -1.7(8) . . . . ?
C65 N9 C66 C67 179.4(6) . . . . ?
C65 N9 C66 C71 0.9(6) . . . . ?
C65 N9 C76 C77 -69.5(13) . . . . ?
C65 N9 C76 C81 105.6(12) . . . . ?
C65 N9 C76 C81A 75.3(9) . . . . ?
C65 N9 C76 C77A -106.9(9) . . . . ?
C65 C72 C73 C74 1.0(8) . . . . ?
C66 N9 C65 C64 179.9(5) . . . . ?
C66 N9 C65 C72 -1.0(6) . . . . ?
C66 N9 C76 C77 107.2(12) . . . . ?
C66 N9 C76 C81 -77.8(12) . . . . ?
C66 N9 C76 C81A -108.0(8) . . . . ?
C66 N9 C76 C77A 69.7(9) . . . . ?
C66 C67 C68 O1 173.3(5) . . . . ?
C66 C67 C68 C69 2.5(9) . . . . ?
C66 C71 C72 C65 -0.1(6) . . . . ?
C66 C71 C72 C73 -178.3(6) . . . . ?
C67 C66 C71 C70 2.0(8) . . . . ?
C67 C66 C71 C72 -179.1(5) . . . . ?
C67 C68 C69 C21 -175.3(5) . . . . ?
C67 C68 C69 C70 -1.8(9) . . . . ?
C68 O1 C1 C2 166.3(6) . . . . ?
C68 O1 C1 C6 -16.2(11) . . . . ?
C68 C69 C70 C71 1.1(8) . . . . ?
C69 C70 C71 C66 -1.3(8) . . . . ?
C69 C70 C71 C72 -179.8(6) . . . . ?
C70 C71 C72 C65 178.5(6) . . . . ?
C70 C71 C72 C73 0.4(10) . . . . ?
C71 C66 C67 C68 -2.6(8) . . . . ?
C71 C72 C73 C74 178.9(6) . . . . ?
C72 C73 C74 C63 -0.5(7) . . . . ?
C72 C73 C74 C75 -176.4(5) . . . . ?
C73 C74 C75 C42 74.4(6) . . . . ?
C74 C63 C64 C65 -1.6(8) . . . . ?
C75 C42 C43 C44 173.4(4) . . . . ?
C76 N9 C65 C64 -2.9(9) . . . . ?
C76 N9 C65 C72 176.1(5) . . . . ?
C76 N9 C66 C67 2.1(9) . . . . ?
C76 N9 C66 C71 -176.3(5) . . . . ?
C76 C77 C78 C79 -3(3) . . . . ?
C76 C81A C80A C79 0.7(15) . . . . ?
C76 C77A C78A C79 -1.2(19) . . . . ?
C77 C76 C81 C80 -5(2) . . . . ?
C77 C78 C79 C80 -3(3) . . . . ?
C78 C79 C80 C81 5(2) . . . . ?
C79 C80 C81 C76 -1(3) . . . . ?
C81 C76 C77 C78 7(2) . . . . ?
C23 C22 C27 C26 5.8(16) . . . . ?
C23 C24 C25 C26 -1(3) . . . . ?
C24 C25 C26 C27 7(3) . . . . ?
C25 C26 C27 C22 -8(2) . . . . ?
C27 C22 C23 C24 -0.4(15) . . . . ?
C23A C22 C27A C26A -11(2) . . . . ?
C23A C24A C25A C26A -7(3) . . . . ?
C24A C25A C26A C27A 4(3) . . . . ?
C25A C26A C27A C22 6(3) . . . . ?
C27A C22 C23A C24A 9(2) . . . . ?
C81A C76 C77A C78A -0.9(15) . . . . ?
C80A C79 C78A C77A 3.2(18) . . . . ?
C77A C76 C81A C80A 1.2(14) . . . . ?
C78A C79 C80A C81A -2.9(14) . . . . ?
